data_2013326
loop_
_publ_author_name
'Fern\'andez, Daniel'
'Vega, Daniel'

_publ_section_title
;
 Head-to-head dimers in the zwitterion of
 1-hydroxy-3-(pyrrolidin-1-yl)propylidene-1,1-bisphosphonic acid (EB
 1053)
;
_journal_issue 5
_journal_name_full 'Acta Crystallographica Section C'
_journal_page_first o228
_journal_page_last o230
_journal_paper_doi 10.1107/S0108270103006085
_journal_volume 59
_journal_year 2003
_chemical_formula_iupac 'C7 H17 N O7 P2'
_chemical_formula_moiety 'C7 H17 N O7 P2'
_chemical_formula_sum 'C7 H17 N O7 P2'
_chemical_formula_weight 289.16
_space_group_IT_number 14
_symmetry_cell_setting monoclinic
_symmetry_space_group_name_Hall '-P 2yn'
_symmetry_space_group_name_H-M 'P 1 21/n 1'
_audit_creation_method 'WinGX routine CIF_UPDATE'
_cell_angle_alpha 90
_cell_angle_beta 106.439(11)
_cell_angle_gamma 90
_cell_formula_units_Z 4
_cell_length_a 9.9208(16)
_cell_length_b 10.7754(19)
_cell_length_c 11.4933(17)
_cell_measurement_reflns_used 20
_cell_measurement_temperature 293(2)
_cell_measurement_theta_max 17.5
_cell_measurement_theta_min 10
_cell_volume 1178.4(3)
_computing_cell_refinement 'MSC/AFC Diffractometer Control Software'
_computing_data_collection
;
 MSC/AFC Diffractometer Control Software version 4.3.0
 (Molecular Structure Corporation, 1993)
;
_computing_data_reduction 'MSC/AFC Diffractometer Control Software'
_computing_molecular_graphics 'XP in SHELXTL/PC (Sheldrick, 1991)'
_computing_publication_material
;
        CSD (Allen, 2002), PARST (Nardelli, 1995)
and
        WinGX (Farrugia, 1999)
;
_computing_structure_refinement 'SHELXL97 (Sheldrick, 1997)'
_computing_structure_solution 'SHELXS97 (Sheldrick, 1997)'
_diffrn_measured_fraction_theta_full 0.998
_diffrn_measured_fraction_theta_max 0.998
_diffrn_measurement_device_type 'Rigaku AFC-6S diffractometer'
_diffrn_measurement_method '\w-2\q scans'
_diffrn_radiation_type MoK\a
_diffrn_radiation_wavelength 0.71073
_diffrn_reflns_av_R_equivalents 0.0395
_diffrn_reflns_limit_h_max 13
_diffrn_reflns_limit_h_min -3
_diffrn_reflns_limit_k_max 14
_diffrn_reflns_limit_k_min -14
_diffrn_reflns_limit_l_max 15
_diffrn_reflns_limit_l_min -15
_diffrn_reflns_number 8063
_diffrn_reflns_theta_full 28.5
_diffrn_reflns_theta_max 28.5
_diffrn_reflns_theta_min 2.86
_diffrn_standards_decay_% 1
_diffrn_standards_interval_count 400
_diffrn_standards_number 3
_exptl_absorpt_coefficient_mu 0.393
_exptl_absorpt_correction_T_max 1
_exptl_absorpt_correction_T_min 0.9507
_exptl_absorpt_correction_type \y-scan
_exptl_absorpt_process_details '(Molecular Structure Corporation, 1993)'
_exptl_crystal_colour colorless
_exptl_crystal_density_diffrn 1.63
_exptl_crystal_density_method 'not measured'
_exptl_crystal_description block
_exptl_crystal_F_000 608
_exptl_crystal_size_max 0.3
_exptl_crystal_size_mid 0.25
_exptl_crystal_size_min 0.2
_refine_diff_density_max 0.375
_refine_diff_density_min -0.302
_refine_ls_extinction_method none
_refine_ls_goodness_of_fit_ref 1.056
_refine_ls_hydrogen_treatment mixed
_refine_ls_matrix_type full
_refine_ls_number_parameters 210
_refine_ls_number_reflns 2992
_refine_ls_number_restraints 3
_refine_ls_restrained_S_all 1.057
_refine_ls_R_factor_gt 0.037
_refine_ls_shift/su_max 0.004
_refine_ls_structure_factor_coef Fsqd
_refine_ls_weighting_details 'calc w = 1/[\s^2^(Fo^2^)+(0.055P)^2^+0.191P] where P = (Fo^2^+2Fc^2^)/3'
_refine_ls_weighting_scheme calc
_refine_ls_wR_factor_ref 0.1029
_reflns_number_gt 2436
_reflns_number_total 2992
_reflns_threshold_expression I>2\s(I)
_cod_data_source_file na1602.cif
_cod_data_source_block I
_cod_original_sg_symbol_H-M 'P 21/n'
_cod_database_code 2013326
_cod_database_fobs_code 2013326

loop_
_symmetry_equiv_pos_as_xyz
'x, y, z'
'-x+1/2, y+1/2, -z+1/2'
'-x, -y, -z'
'x-1/2, -y-1/2, z-1/2'

loop_
_atom_site_label
_atom_site_fract_x
_atom_site_fract_y
_atom_site_fract_z
_atom_site_U_iso_or_equiv
_atom_site_adp_type
_atom_site_calc_flag
_atom_site_refinement_flags
_atom_site_occupancy
_atom_site_disorder_assembly
_atom_site_disorder_group
_atom_site_type_symbol
C1 0.75896(19) 0.07792(16) 0.28198(15) 0.0225(3) Uani d . 1 . . C
C2 0.6193(2) 0.0113(2) 0.21496(18) 0.0291(4) Uani d . 1 . . C
H6 0.555(3) 0.078(2) 0.183(2) 0.035 Uiso d . 1 . . H
H7 0.635(3) -0.036(2) 0.150(2) 0.035 Uiso d . 1 . . H
C3 0.5545(2) -0.06834(18) 0.29462(17) 0.0275(4) Uani d . 1 . . C
H8 0.623(3) -0.112(2) 0.355(2) 0.033 Uiso d . 1 . . H
H9 0.499(3) -0.017(2) 0.332(2) 0.033 Uiso d . 1 . . H
C4 0.3380(3) -0.1132(3) 0.1194(2) 0.0485(6) Uani d . 1 . . C
H10 0.309(3) -0.035(3) 0.150(3) 0.058 Uiso d . 1 . . H
H11 0.370(3) -0.088(3) 0.058(3) 0.058 Uiso d . 1 . . H
C5 0.2243(4) -0.2095(4) 0.1004(3) 0.0468(8) Uani d P 0.75 A . C
H12 0.1326 -0.1723 0.0658 0.056 Uiso calc PR 0.75 . . H
H13 0.2382 -0.2743 0.0463 0.056 Uiso calc PR 0.75 . . H
C6 0.2357(3) -0.2609(3) 0.2230(3) 0.0579(7) Uani d . 1 . . C
H14 0.165(4) -0.242(3) 0.256(3) 0.07 Uiso d . 1 . . H
H15 0.221(4) -0.352(3) 0.207(3) 0.07 Uiso d . 1 . . H
C7 0.3834(2) -0.2364(2) 0.3021(2) 0.0360(5) Uani d . 1 A . C
H16 0.388(3) -0.187(2) 0.371(2) 0.043 Uiso d . 1 . . H
H17 0.441(3) -0.310(2) 0.332(2) 0.043 Uiso d . 1 . . H
N1 0.45500(17) -0.16347(15) 0.22290(15) 0.0272(3) Uani d . 1 A . N
H1 0.502(3) -0.213(2) 0.193(2) 0.031(6) Uiso d . 1 . . H
O1 0.62166(15) 0.22618(13) 0.39846(13) 0.0318(3) Uani d . 1 . . O
O2 0.75354(15) 0.04549(12) 0.51885(12) 0.0280(3) Uani d . 1 . . O
O3 0.88467(16) 0.23296(12) 0.46987(13) 0.0307(3) Uani d D 1 . . O
H3 0.948(3) 0.198(2) 0.515(2) 0.046 Uiso d D 1 . . H
O4 0.90805(18) -0.05177(13) 0.16250(13) 0.0351(3) Uani d D 1 . . O
H4 0.893(3) -0.126(2) 0.142(3) 0.053 Uiso d D 1 . . H
O5 1.03790(15) 0.05755(12) 0.35421(13) 0.0303(3) Uani d D 1 . . O
H5 1.111(3) 0.013(2) 0.406(2) 0.046 Uiso d D 1 . . H
O6 0.90106(14) -0.13984(11) 0.36609(11) 0.0255(3) Uani d . 1 . . O
O7 0.78496(15) 0.17743(12) 0.20774(12) 0.0282(3) Uani d . 1 . . O
H2 0.721(3) 0.227(2) 0.191(2) 0.038(7) Uiso d . 1 . . H
P1 0.75118(5) 0.14756(4) 0.42707(4) 0.02320(13) Uani d . 1 . . P
P2 0.91059(5) -0.02418(4) 0.29530(4) 0.02260(13) Uani d . 1 . . P
C5' 0.2102(10) -0.1424(11) 0.1407(13) 0.057(3) Uani d P 0.25 A 1 C
H12' 0.1393 -0.1587 0.0647 0.068 Uiso calc PR 0.25 A 1 H
H13' 0.1785 -0.0741 0.1812 0.068 Uiso calc PR 0.25 A 1 H

loop_
_atom_site_aniso_label
_atom_site_aniso_U_11
_atom_site_aniso_U_22
_atom_site_aniso_U_33
_atom_site_aniso_U_12
_atom_site_aniso_U_13
_atom_site_aniso_U_23
C1 0.0212(8) 0.0223(8) 0.0232(8) 0.0004(7) 0.0051(7) 0.0033(6)
C2 0.0219(9) 0.0347(10) 0.0273(8) -0.0019(8) 0.0013(7) 0.0007(8)
C3 0.0233(9) 0.0297(9) 0.0279(9) -0.0032(8) 0.0046(8) -0.0047(7)
C4 0.0329(12) 0.0584(15) 0.0442(13) -0.0082(12) -0.0057(10) 0.0056(12)
C5 0.0285(16) 0.054(2) 0.0513(19) -0.0069(15) 0.0005(14) -0.0114(16)
C6 0.0331(13) 0.078(2) 0.0658(17) -0.0196(13) 0.0193(13) -0.0078(15)
C7 0.0349(11) 0.0402(11) 0.0376(11) -0.0097(9) 0.0181(9) -0.0073(9)
N1 0.0210(8) 0.0330(8) 0.0280(7) -0.0013(7) 0.0075(6) -0.0055(6)
O1 0.0283(7) 0.0322(7) 0.0356(7) 0.0080(6) 0.0102(6) 0.0054(6)
O2 0.0264(7) 0.0304(7) 0.0263(6) 0.0014(5) 0.0060(5) 0.0056(5)
O3 0.0297(7) 0.0263(7) 0.0324(7) -0.0025(6) 0.0028(6) 0.0007(5)
O4 0.0516(10) 0.0279(7) 0.0296(7) 0.0022(7) 0.0175(7) 0.0002(5)
O5 0.0224(7) 0.0243(6) 0.0397(7) -0.0008(5) 0.0011(6) 0.0054(6)
O6 0.0254(7) 0.0220(6) 0.0265(6) -0.0019(5) 0.0030(5) 0.0016(5)
O7 0.0273(7) 0.0258(6) 0.0330(7) 0.0067(6) 0.0109(6) 0.0111(5)
P1 0.0225(2) 0.0227(2) 0.0237(2) 0.00221(18) 0.00551(18) 0.00219(16)
P2 0.0221(2) 0.0205(2) 0.0244(2) 0.00094(17) 0.00534(18) 0.00126(16)
C5' 0.019(4) 0.058(7) 0.090(9) 0.008(4) 0.009(5) -0.005(6)

loop_
_atom_type_symbol
_atom_type_description
_atom_type_scat_dispersion_real
_atom_type_scat_dispersion_imag
_atom_type_scat_source
C C 0.0033 0.0016 'International Tables Vol C Tables 4.2.6.8 and 6.1.1.4'
H H 0 0 'International Tables Vol C Tables 4.2.6.8 and 6.1.1.4'
N N 0.0061 0.0033 'International Tables Vol C Tables 4.2.6.8 and 6.1.1.4'
O O 0.0106 0.006 'International Tables Vol C Tables 4.2.6.8 and 6.1.1.4'
P P 0.1023 0.0942 'International Tables Vol C Tables 4.2.6.8 and 6.1.1.4'

loop_
_geom_angle_atom_site_label_1
_geom_angle_atom_site_label_2
_geom_angle_atom_site_label_3
_geom_angle
_geom_angle_publ_flag
O7 C1 C2 109.50(14) ?
O7 C1 P2 102.48(12) ?
C2 C1 P2 111.03(13) ?
O7 C1 P1 107.01(11) ?
C2 C1 P1 112.01(13) ?
P1 C1 P2 114.23(9) y
C3 C2 C1 115.48(15) ?
C3 C2 H6 107.9(14) ?
C1 C2 H6 104.1(14) ?
C3 C2 H7 110.9(14) ?
C1 C2 H7 108.6(15) ?
H6 C2 H7 109(2) ?
N1 C3 C2 112.29(15) ?
N1 C3 H8 106.7(14) ?
C2 C3 H8 112.5(15) ?
N1 C3 H9 105.4(14) ?
C2 C3 H9 109.6(14) ?
H8 C3 H9 110(2) ?
C5' C4 N1 108.4(6) ?
C5 C4 N1 104.2(2) ?
C5' C4 H10 76.3(19) ?
C5 C4 H10 111.3(18) ?
N1 C4 H10 105.1(18) ?
C5' C4 H11 139(2) ?
C5 C4 H11 121(2) ?
N1 C4 H11 111(2) ?
H10 C4 H11 103(3) ?
C6 C5 C4 105.4(2) ?
C6 C5 H12 110.7 ?
C4 C5 H12 110.7 ?
C6 C5 H13 110.7 ?
C4 C5 H13 110.7 ?
H12 C5 H13 108.8 ?
C5 C6 C7 107.8(2) ?
C7 C6 C5' 100.6(4) ?
C5 C6 H14 117(2) ?
C7 C6 H14 116(2) ?
C5' C6 H14 93(2) ?
C5 C6 H15 103.0(19) ?
C7 C6 H15 110(2) ?
C5' C6 H15 134(2) ?
H14 C6 H15 102(3) ?
C6 C7 N1 105.50(19) ?
C6 C7 H16 114.2(16) ?
N1 C7 H16 106.7(15) ?
C6 C7 H17 116.0(15) ?
N1 C7 H17 107.7(15) ?
H16 C7 H17 106(2) ?
C3 N1 C4 115.38(17) ?
C3 N1 C7 111.74(15) ?
C4 N1 C7 105.78(17) ?
C3 N1 H1 107.8(16) ?
C4 N1 H1 107.0(16) ?
C7 N1 H1 108.9(16) ?
P1 O3 H3 112(2) ?
P2 O4 H4 114(2) ?
P2 O5 H5 112.3(16) ?
C1 O7 H2 112.1(18) ?
O1 P1 O2 113.96(8) y
O1 P1 O3 109.41(8) y
O2 P1 O3 111.11(8) y
O1 P1 C1 106.49(8) ?
O2 P1 C1 109.62(8) ?
O3 P1 C1 105.84(8) ?
O4 P2 O5 109.12(9) y
O4 P2 O6 112.81(8) y
O5 P2 O6 114.02(7) y
O6 P2 C1 111.47(8) ?
O5 P2 C1 104.26(8) ?
O4 P2 C1 104.40(8) ?
C4 C5' C6 106.9(6) ?
C4 C5' H12' 110.3 ?
C6 C5' H12' 110.3 ?
C4 C5' H13' 110.3 ?
C6 C5' H13' 110.3 ?
H12' C5' H13' 108.6 ?

loop_
_geom_bond_atom_site_label_1
_geom_bond_atom_site_label_2
_geom_bond_site_symmetry_2
_geom_bond_distance
_geom_bond_publ_flag
C1 O7 . 1.438(2) y
C1 C2 . 1.557(3) ?
C1 P1 . 1.8501(18) y
C1 P2 . 1.8348(18) y
C2 C3 . 1.524(3) ?
C2 H6 . 0.97(2) ?
C2 H7 . 0.95(2) ?
C3 N1 . 1.498(2) y
C3 H8 . 0.94(2) ?
C3 H9 . 0.96(3) ?
C4 C5' . 1.394(11) ?
C4 C5 . 1.503(4) ?
C4 N1 . 1.508(3) y
C4 H10 . 0.99(3) ?
C4 H11 . 0.90(3) ?
C5 C6 . 1.489(5) ?
C5 H12 . 0.97 ?
C5 H13 . 0.97 ?
C6 C7 . 1.513(3) ?
C6 C5' . 1.567(12) ?
C6 H14 . 0.91(4) ?
C6 H15 . 1.00(3) ?
C7 N1 . 1.522(3) y
C7 H16 . 0.94(3) ?
C7 H17 . 0.98(3) ?
N1 H1 . 0.85(2) ?
O1 P1 . 1.4959(14) y
O2 P1 . 1.5194(13) y
O3 P1 . 1.5729(15) y
O3 H3 . 0.79(2) ?
O4 P2 . 1.5482(15) y
O4 H4 . 0.83(2) ?
O5 P2 . 1.5314(14) y
O5 H5 . 0.93(2) ?
O6 P2 . 1.5060(13) y
O7 H2 . 0.81(3) ?
C5' H12' . 0.97 ?
C5' H13' . 0.97 ?

loop_
_geom_hbond_atom_site_label_D
_geom_hbond_atom_site_label_H
_geom_hbond_atom_site_label_A
_geom_hbond_site_symmetry_A
_geom_hbond_distance_DH
_geom_hbond_distance_HA
_geom_hbond_distance_DA
_geom_hbond_angle_DHA
O7 H2 O6 2_655 0.81(3) 1.87(3) 2.668(2) 167(3)
O5 H5 O2 3_756 0.93(2) 1.51(2) 2.436(2) 170(3)
O3 H3 O6 3_756 0.79(2) 1.83(2) 2.610(2) 171(3)
O4 H4 O1 2_645 0.83(2) 1.66(2) 2.487(2) 175(3)
N1 H1 O3 2_645 0.85(2) 2.51(3) 3.268(2) 150(2)
N1 H1 O5 2_645 0.85(2) 2.54(2) 3.141(2) 129(2)
N1 H1 O7 2_645 0.85(2) 2.41(2) 3.011(2) 129(2)

loop_
_geom_torsion_atom_site_label_1
_geom_torsion_atom_site_label_2
_geom_torsion_atom_site_label_3
_geom_torsion_atom_site_label_4
_geom_torsion
_geom_torsion_publ_flag
O7 C1 C2 C3 -162.10(16) ?
P2 C1 C2 C3 85.46(19) ?
P1 C1 C2 C3 -43.6(2) ?
C1 C2 C3 N1 -159.04(16) ?
N1 C4 C5 C6 33.3(3) ?
C4 C5 C6 C7 -22.4(4) ?
C5 C6 C7 N1 2.7(3) ?
C5' C6 C7 N1 -31.4(6) ?
C2 C3 N1 C4 -55.2(2) ?
C2 C3 N1 C7 -176.07(17) ?
C5' C4 N1 C3 -118.8(6) ?
C5 C4 N1 C3 -155.7(2) ?
C5' C4 N1 C7 5.3(6) ?
C5 C4 N1 C7 -31.6(3) ?
C6 C7 N1 C3 144.2(2) ?
C6 C7 N1 C4 17.9(3) ?
O7 C1 P1 O1 67.66(13) ?
C2 C1 P1 O1 -52.36(14) ?
P2 C1 P1 O1 -179.67(9) y
O7 C1 P1 O2 -168.62(11) ?
C2 C1 P1 O2 71.36(14) ?
P2 C1 P1 O2 -55.95(12) y
O7 C1 P1 O3 -48.72(13) ?
C2 C1 P1 O3 -168.73(12) ?
P2 C1 P1 O3 63.95(11) y
O7 C1 P2 O6 -177.27(10) ?
C2 C1 P2 O6 -60.44(14) ?
P1 C1 P2 O6 67.38(11) y
O7 C1 P2 O5 59.27(12) ?
C2 C1 P2 O5 176.10(12) ?
P1 C1 P2 O5 -56.08(11) y
O7 C1 P2 O4 -55.20(13) ?
C2 C1 P2 O4 61.63(14) ?
P1 C1 P2 O4 -170.55(9) y
N1 C4 C5' C6 -25.8(9) ?
C7 C6 C5' C4 35.9(9) ?
